data_7213367
loop_
_publ_author_name
'Derrer, Sam'
'Davies, John E.'
'Holmes, Andrew B.'

_publ_section_title
;
 Synthesis and conformational analysis of a dimerising eight-membered
 lactam dipeptide
;
_journal_issue 17
_journal_name_full 'Journal of the Chemical Society, Perkin Transactions 1'
_journal_page_first 2943
_journal_paper_doi 10.1039/b003789n
_journal_year 2000
_chemical_formula_sum 'C8 H12 N4 O2'
_chemical_formula_weight 196.22
_chemical_name_systematic
; 
 ? 
;
_space_group_IT_number 19
_symmetry_cell_setting orthorhombic
_symmetry_space_group_name_Hall 'P 2ac 2ab'
_symmetry_space_group_name_H-M 'P 21 21 21'
_atom_sites_solution_hydrogens geom
_atom_sites_solution_primary direct
_atom_sites_solution_secondary difmap
_audit_creation_method SHELXL
_cell_angle_alpha 90.00
_cell_angle_beta 90.00
_cell_angle_gamma 90.00
_cell_formula_units_Z 4
_cell_length_a 12.033(2)
_cell_length_b 12.7680(10)
_cell_length_c 6.244(2)
_cell_measurement_reflns_used 25
_cell_measurement_temperature 293(2)
_cell_volume 959.3(4)
_computing_structure_refinement 'SHELXL-93 (Sheldrick, 1993)'
_computing_structure_solution 'SHELXS-86 (Sheldrick, 1990)'
_diffrn_ambient_temperature 293(2)
_diffrn_measurement_device AFC5R
_diffrn_measurement_method 'omega/2theta scans'
_diffrn_radiation_monochromator graphite
_diffrn_radiation_source 'fine-focus sealed tube'
_diffrn_radiation_type MoK\a
_diffrn_radiation_wavelength 0.71069
_diffrn_reflns_av_R_equivalents 0.0135
_diffrn_reflns_av_sigmaI/netI 0.0589
_diffrn_reflns_limit_h_max 15
_diffrn_reflns_limit_h_min -2
_diffrn_reflns_limit_k_max 16
_diffrn_reflns_limit_k_min 0
_diffrn_reflns_limit_l_max 8
_diffrn_reflns_limit_l_min 0
_diffrn_reflns_number 1409
_diffrn_reflns_theta_max 27.47
_diffrn_reflns_theta_min 2.33
_diffrn_standards_interval_count 200
_diffrn_standards_number 3
_exptl_absorpt_coefficient_mu 0.101
_exptl_absorpt_correction_type none
_exptl_crystal_colour colourless
_exptl_crystal_density_diffrn 1.359
_exptl_crystal_F_000 416
_exptl_crystal_size_max 0.60
_exptl_crystal_size_mid 0.30
_exptl_crystal_size_min 0.12
_refine_diff_density_max 0.245
_refine_diff_density_min -0.277
_refine_diff_density_rms 0.053
_refine_ls_abs_structure_details 'Flack H D (1983), Acta Cryst. A39, 876-881'
_refine_ls_abs_structure_Flack 5.22(356)
_refine_ls_extinction_method none
_refine_ls_goodness_of_fit_all 1.043
_refine_ls_goodness_of_fit_obs 1.079
_refine_ls_matrix_type full
_refine_ls_number_parameters 127
_refine_ls_number_reflns 1380
_refine_ls_number_restraints 0
_refine_ls_restrained_S_all 1.251
_refine_ls_restrained_S_obs 1.079
_refine_ls_R_factor_all 0.1165
_refine_ls_R_factor_obs 0.0527
_refine_ls_shift/esd_max 0.184
_refine_ls_shift/esd_mean 0.021
_refine_ls_structure_factor_coef Fsqd
_refine_ls_weighting_details 'w=1/[\s^2^(Fo^2^)+(0.0713P)^2^+0.3076P] where P=(Fo^2^+2Fc^2^)/3'
_refine_ls_weighting_scheme calc
_refine_ls_wR_factor_all 0.1892
_refine_ls_wR_factor_obs 0.1309
_reflns_number_observed 929
_reflns_number_total 1385
_reflns_observed_criterion >2sigma(I)
_cod_data_source_file b003789nsup1.cif
_cod_data_source_block ah9609
_cod_depositor_comments
;
The following automatic conversions were performed:

'_symmetry_cell_setting' value 'Orthorhombic' changed to
'orthorhombic' according to
/home/saulius/struct/CIF-dictionaries/cif_core.dic dictionary named
'cif_core.dic' version 2.4.2 from 2011-04-26.

Automatic conversion script
Id: cif_fix_values 1891 2012-01-12 08:04:46Z andrius 

The following automatic conversions were performed:

'_refine_ls_weighting_scheme' value 'calc
w=1/[\s^2^(Fo^2^)+(0.0713P)^2^+0.3076P] where P=(Fo^2^+2Fc^2^)/3' was
changed to 'calc'. New tag '_refine_ls_weighting_details' was
created. The value of the new tag was set to
'w=1/[\s^2^(Fo^2^)+(0.0713P)^2^+0.3076P] where P=(Fo^2^+2Fc^2^)/3'.

Automatic conversion script
Id: cif_fix_values 3143 2015-03-26 13:38:13Z robertas 
;
_cod_original_sg_symbol_H-M P2(1)2(1)2(1)
_cod_database_code 7213367

loop_
_symmetry_equiv_pos_as_xyz
'x, y, z'
'-x+1/2, -y, z+1/2'
'x+1/2, -y+1/2, -z'
'-x, y+1/2, -z+1/2'

loop_
_atom_site_aniso_label
_atom_site_aniso_U_11
_atom_site_aniso_U_22
_atom_site_aniso_U_33
_atom_site_aniso_U_23
_atom_site_aniso_U_13
_atom_site_aniso_U_12
O1 0.056(2) 0.0319(13) 0.051(2) -0.0105(13) 0.001(2) -0.0042(13)
N1 0.049(2) 0.0240(14) 0.041(2) 0.0032(15) 0.002(2) -0.0035(15)
C1 0.044(2) 0.036(2) 0.042(2) -0.002(2) 0.003(2) 0.001(2)
O2 0.046(2) 0.0411(15) 0.047(2) 0.0029(14) 0.010(2) -0.0004(13)
N2 0.047(2) 0.053(2) 0.059(3) -0.012(2) -0.008(2) 0.014(2)
C2 0.046(2) 0.031(2) 0.036(2) 0.001(2) 0.000(2) 0.001(2)
N3 0.042(2) 0.036(2) 0.072(3) -0.013(2) 0.005(2) -0.001(2)
C3 0.052(2) 0.034(2) 0.039(2) 0.004(2) 0.005(2) -0.007(2)
N4 0.077(3) 0.056(3) 0.084(4) -0.014(3) 0.027(3) -0.011(2)
C4 0.039(2) 0.037(2) 0.051(3) 0.006(2) 0.003(2) -0.003(2)
C5 0.035(2) 0.046(2) 0.049(3) -0.002(2) -0.008(2) -0.004(2)
C6 0.045(2) 0.032(2) 0.048(2) -0.005(2) -0.004(2) -0.003(2)
C7 0.039(2) 0.034(2) 0.040(2) -0.001(2) -0.002(2) 0.008(2)
C8 0.030(2) 0.032(2) 0.036(2) 0.001(2) -0.001(2) -0.003(2)

loop_
_atom_site_label
_atom_site_type_symbol
_atom_site_fract_x
_atom_site_fract_y
_atom_site_fract_z
_atom_site_U_iso_or_equiv
_atom_site_thermal_displace_type
_atom_site_occupancy
_atom_site_calc_flag
_atom_site_refinement_flags
O1 O 0.7895(2) 0.9525(2) 1.2276(4) 0.0462(8) Uani 1 d .
H1A H 0.7726(2) 1.0048(2) 1.2964(4) 0.069 Uiso 1 calc R
N1 N 0.7618(3) 0.8265(2) 0.8475(5) 0.0381(8) Uani 1 d .
H1B H 0.7493(3) 0.8908(2) 0.8141(5) 0.046 Uiso 1 calc R
C1 C 0.6920(4) 0.8914(3) 1.1867(7) 0.0407(10) Uani 1 d .
H1C H 0.6386(4) 0.9332(3) 1.1074(7) 0.049 Uiso 1 calc R
H1D H 0.6581(4) 0.8714(3) 1.3216(7) 0.049 Uiso 1 calc R
O2 O 0.8554(2) 0.8066(2) 0.5372(5) 0.0446(8) Uani 1 d .
N2 N 0.9245(4) 0.6053(3) 0.6623(7) 0.0532(11) Uani 1 d .
C2 C 0.7211(3) 0.7924(3) 1.0574(6) 0.0377(9) Uani 1 d .
H2B H 0.7826(3) 0.7572(3) 1.1309(6) 0.045 Uiso 1 calc R
N3 N 0.9403(3) 0.6071(3) 0.4670(8) 0.0503(10) Uani 1 d .
C3 C 0.6224(4) 0.7188(3) 1.0599(7) 0.0418(10) Uani 1 d .
H3A H 0.5881(4) 0.7116(3) 1.1926(7) 0.050 Uiso 1 calc R
N4 N 0.9655(4) 0.6003(4) 0.2930(9) 0.0724(14) Uani 1 d .
C4 C 0.5770(4) 0.6630(3) 0.9045(7) 0.0425(10) Uani 1 d .
H4B H 0.5172(4) 0.6214(3) 0.9452(7) 0.051 Uiso 1 calc R
C5 C 0.6082(3) 0.6573(4) 0.6699(7) 0.0435(10) Uani 1 d .
H5A H 0.6123(3) 0.7280(4) 0.6135(7) 0.052 Uiso 1 calc R
H5B H 0.5495(3) 0.6211(4) 0.5935(7) 0.052 Uiso 1 calc R
C6 C 0.7182(3) 0.6020(3) 0.6236(7) 0.0416(10) Uani 1 d .
H6A H 0.7313(3) 0.6031(3) 0.4703(7) 0.050 Uiso 1 calc R
H6B H 0.7118(3) 0.5293(3) 0.6670(7) 0.050 Uiso 1 calc R
C7 C 0.8194(3) 0.6510(3) 0.7378(7) 0.0377(9) Uani 1 d .
H7A H 0.8127(3) 0.6372(3) 0.8917(7) 0.045 Uiso 1 calc R
C8 C 0.8156(3) 0.7696(3) 0.7030(6) 0.0328(9) Uani 1 d .

loop_
_atom_type_symbol
_atom_type_description
_atom_type_scat_dispersion_real
_atom_type_scat_dispersion_imag
_atom_type_scat_source
C C 0.0033 0.0016 'International Tables Vol C Tables 4.2.6.8 and 6.1.1.4'
H H 0.0000 0.0000 'International Tables Vol C Tables 4.2.6.8 and 6.1.1.4'
N N 0.0061 0.0033 'International Tables Vol C Tables 4.2.6.8 and 6.1.1.4'
O O 0.0106 0.0060 'International Tables Vol C Tables 4.2.6.8 and 6.1.1.4'

loop_
_geom_angle_atom_site_label_1
_geom_angle_atom_site_label_2
_geom_angle_atom_site_label_3
_geom_angle
C8 N1 C2 127.5(3)
O1 C1 C2 110.7(3)
N3 N2 C7 116.2(4)
N1 C2 C3 117.1(3)
N1 C2 C1 107.5(3)
C3 C2 C1 109.0(3)
N4 N3 N2 171.3(6)
C4 C3 C2 130.6(4)
C3 C4 C5 129.3(4)
C4 C5 C6 114.9(4)
C5 C6 C7 114.1(3)
N2 C7 C8 111.9(4)
N2 C7 C6 111.7(3)
C8 C7 C6 108.2(3)
O2 C8 N1 123.4(3)
O2 C8 C7 119.1(3)
N1 C8 C7 117.3(3)

loop_
_geom_bond_atom_site_label_1
_geom_bond_atom_site_label_2
_geom_bond_distance
O1 C1 1.432(5)
N1 C8 1.327(5)
N1 C2 1.465(5)
C1 C2 1.540(5)
O2 C8 1.234(5)
N2 N3 1.234(6)
N2 C7 1.470(5)
C2 C3 1.514(5)
N3 N4 1.132(5)
C3 C4 1.322(6)
C4 C5 1.514(6)
C5 C6 1.527(6)
C6 C7 1.544(5)
C7 C8 1.531(5)
